data_4344019
loop_
_publ_author_name
'Pal, Raja'
'Groy, Thomas L.'
'Trovitch, Ryan J.'

_publ_section_title
;
 Conversion of Carbon Dioxide to Methanol Using a C-H Activated
 Bis(imino)pyridine Molybdenum Hydroboration Catalyst.
;
_journal_issue 15
_journal_name_full 'Inorganic chemistry'
_journal_page_first 7506
_journal_page_last 7515
_journal_paper_doi 10.1021/acs.inorgchem.5b01102
_journal_volume 54
_journal_year 2015
_chemical_formula_moiety '2(C39 H41 Mo N3 P2), C7 H7'
_chemical_formula_sum 'C85 H89 Mo2 N6 P4'
_chemical_formula_weight 1510.38
_chemical_name_common K6Ph2PPrPDIMoH
_space_group_crystal_system triclinic
_space_group_IT_number 2
_space_group_name_Hall '-P 1'
_space_group_name_H-M_alt 'P -1'
_symmetry_space_group_name_Hall '-P 1'
_symmetry_space_group_name_H-M 'P -1'
_atom_sites_solution_hydrogens mixed
_atom_sites_solution_primary direct
_atom_sites_solution_secondary difmap
_cell_angle_alpha 81.129(4)
_cell_angle_beta 82.476(3)
_cell_angle_gamma 76.341(3)
_cell_formula_units_Z 1
_cell_length_a 10.3197(12)
_cell_length_b 13.0922(15)
_cell_length_c 14.2479(17)
_cell_measurement_reflns_used 3985
_cell_measurement_temperature 100.(2)
_cell_measurement_theta_max 23.5586
_cell_measurement_theta_min 2.3061
_cell_volume 1839.2(4)
_computing_cell_refinement 'SAINT V8.32B (Bruker AXS Inc., 2013)'
_computing_data_reduction 'SAINT V8.32B (Bruker AXS Inc., 2013)'
_computing_publication_material 'SHELXL-2013 (Sheldrick, 2013)'
_computing_structure_refinement 'SHELXL-2013 (Sheldrick, 2013)'
_computing_structure_solution 'SHELXL-2013 (Sheldrick, 2013)'
_diffrn_ambient_temperature 100.(2)
_diffrn_detector_area_resol_mean 8.3333
_diffrn_measured_fraction_theta_full 0.930
_diffrn_measured_fraction_theta_max 0.930
_diffrn_measurement_device_type 'Bruker Kappa APEX II Duo'
_diffrn_measurement_method '\w and \f scans'
_diffrn_radiation_monochromator graphite
_diffrn_radiation_type 'Mo K\a'
_diffrn_radiation_wavelength 0.71073
_diffrn_reflns_av_R_equivalents 0.0727
_diffrn_reflns_limit_h_max 12
_diffrn_reflns_limit_h_min -12
_diffrn_reflns_limit_k_max 15
_diffrn_reflns_limit_k_min -14
_diffrn_reflns_limit_l_max 16
_diffrn_reflns_limit_l_min -17
_diffrn_reflns_number 19605
_diffrn_reflns_theta_full 25.26
_diffrn_reflns_theta_max 25.26
_diffrn_reflns_theta_min 1.61
_diffrn_source 'sealed X-ray tube'
_diffrn_source_type 'Bruker Kappa APEX II Duo'
_exptl_absorpt_coefficient_mu 0.478
_exptl_absorpt_correction_T_max 0.72
_exptl_absorpt_correction_T_min 0.55
_exptl_absorpt_correction_type multi-scan
_exptl_absorpt_process_details 'SADABS V2012/1 (Bruker AXS Inc.)'
_exptl_crystal_colour 'clear dark brown'
_exptl_crystal_density_diffrn 1.364
_exptl_crystal_density_method 'not measured'
_exptl_crystal_description plate
_exptl_crystal_F_000 785
_exptl_crystal_size_max 0.200
_exptl_crystal_size_mid 0.180
_exptl_crystal_size_min 0.050
_refine_diff_density_max 2.628
_refine_diff_density_min -1.324
_refine_ls_extinction_method none
_refine_ls_goodness_of_fit_ref 1.069
_refine_ls_hydrogen_treatment mixed
_refine_ls_matrix_type full
_refine_ls_number_parameters 425
_refine_ls_number_reflns 6213
_refine_ls_number_restraints 13
_refine_ls_restrained_S_all 11.227
_refine_ls_R_factor_all 0.1221
_refine_ls_R_factor_gt 0.0776
_refine_ls_shift/su_max 0.000
_refine_ls_shift/su_mean 0.000
_refine_ls_structure_factor_coef Fsqd
_refine_ls_weighting_details 'w=1/[\s^2^(Fo^2^)+(0.0164P)^2^+20.1603P] where P=(Fo^2^+2Fc^2^)/3'
_refine_ls_weighting_scheme calc
_refine_ls_wR_factor_gt 0.1536
_refine_ls_wR_factor_ref 0.1734
_reflns_number_gt 4261
_reflns_number_total 6213
_reflns_threshold_expression 'I > 2\s(I)'
_cod_data_source_file ic5b01102_si_002.cif
_cod_data_source_block K6Ph2PPrPDIMoH
_cod_depositor_comments 'Adding full bibliography for 4344018--4344019.cif.'
_cod_database_code 4344019

loop_
_space_group_symop_operation_xyz
'x, y, z'
'-x, -y, -z'

loop_
_atom_site_type_symbol
_atom_site_label
_atom_site_fract_x
_atom_site_fract_y
_atom_site_fract_z
_atom_site_U_iso_or_equiv
_atom_site_adp_type
_atom_site_calc_flag
_atom_site_refinement_flags_adp
_atom_site_refinement_flags_occupancy
_atom_site_refinement_flags_posn
_atom_site_occupancy
_atom_site_disorder_assembly
_atom_site_disorder_group
Mo Mo1 0.32123(6) 0.66798(5) 0.69820(5) 0.0188(2) Uani d . . . 1.0 . .
P P1 0.37785(18) 0.49357(15) 0.79263(15) 0.0186(5) Uani d . . . 1.0 . .
P P2 0.37068(18) 0.83618(15) 0.62281(16) 0.0211(5) Uani d . . D 1.0 . .
N N1 0.2032(6) 0.7123(5) 0.8091(5) 0.0216(15) Uani d . . . 1.0 . .
N N2 0.1301(5) 0.6563(4) 0.6785(4) 0.0159(14) Uani d . . . 1.0 . .
N N3 0.3274(6) 0.6355(5) 0.5562(4) 0.0186(14) Uani d . . . 1.0 . .
C C1 0.0045(8) 0.7139(7) 0.9295(6) 0.034(2) Uani d . . . 1.0 . .
H H1A 0.0074 0.644 0.9665 0.051 Uiso calc U . R 1.0 . .
H H1B -0.0889 0.7504 0.9225 0.051 Uiso calc U . R 1.0 . .
H H1C 0.0466 0.7558 0.9628 0.051 Uiso calc U . R 1.0 . .
C C2 0.0784(8) 0.7012(6) 0.8331(6) 0.0223(18) Uani d . . . 1.0 . .
C C3 0.0296(7) 0.6717(6) 0.7560(6) 0.0206(17) Uani d . . . 1.0 . .
C C4 -0.0974(7) 0.6555(6) 0.7469(6) 0.027(2) Uani d . . . 1.0 . .
H H4 -0.166 0.6648 0.7983 0.032 Uiso calc U . R 1.0 . .
C C5 -0.1228(7) 0.6262(6) 0.6638(6) 0.0248(19) Uani d . . . 1.0 . .
H H5 -0.2091 0.6148 0.6589 0.03 Uiso calc U . R 1.0 . .
C C6 -0.0269(7) 0.6128(6) 0.5875(6) 0.0242(19) Uani d . . . 1.0 . .
H H6 -0.0467 0.5925 0.5307 0.029 Uiso calc U . R 1.0 . .
C C7 0.1025(7) 0.6297(5) 0.5946(6) 0.0189(17) Uani d . . . 1.0 . .
C C8 0.2132(7) 0.6216(6) 0.5247(6) 0.0211(18) Uani d . . . 1.0 . .
C C9 0.2055(8) 0.6020(7) 0.4253(6) 0.029(2) Uani d . . . 1.0 . .
H H9A 0.2357 0.6579 0.3798 0.044 Uiso calc U . R 1.0 . .
H H9B 0.1128 0.6022 0.4168 0.044 Uiso calc U . R 1.0 . .
H H9C 0.2632 0.5331 0.414 0.044 Uiso calc U . R 1.0 . .
C C10 0.3234(7) 0.7081(6) 0.8465(6) 0.0249(19) Uani d . . . 1.0 . .
H H10 0.3444 0.7782 0.8498 0.03 Uiso calc U . R 1.0 . .
C C11 0.3644(8) 0.6212(7) 0.9299(6) 0.030(2) Uani d . . . 1.0 . .
H H11A 0.4622 0.6084 0.9334 0.036 Uiso calc U . R 1.0 . .
H H11B 0.3184 0.6452 0.9907 0.036 Uiso calc U . R 1.0 . .
C C12 0.3278(7) 0.5181(6) 0.9167(6) 0.0240(18) Uani d . . . 1.0 . .
H H12A 0.2301 0.5241 0.9316 0.029 Uiso calc U . R 1.0 . .
H H12B 0.3747 0.4586 0.9604 0.029 Uiso calc U . R 1.0 . .
C C13 0.5501(7) 0.4164(6) 0.8010(5) 0.0202(17) Uani d . . . 1.0 . .
C C14 0.6530(7) 0.4688(6) 0.8032(6) 0.0229(18) Uani d . . . 1.0 . .
H H14 0.6344 0.544 0.7943 0.027 Uiso calc U . R 1.0 . .
C C15 0.7810(7) 0.4126(7) 0.8181(6) 0.027(2) Uani d . . . 1.0 . .
H H15 0.8491 0.4499 0.8197 0.032 Uiso calc U . R 1.0 . .
C C16 0.8119(7) 0.3037(7) 0.8308(6) 0.028(2) Uani d . . . 1.0 . .
H H16 0.9001 0.2654 0.8418 0.034 Uiso calc U . R 1.0 . .
C C17 0.7122(8) 0.2515(7) 0.8270(7) 0.038(2) Uani d . . . 1.0 . .
H H17 0.7325 0.1762 0.8346 0.045 Uiso calc U . R 1.0 . .
C C18 0.5815(7) 0.3067(6) 0.8123(7) 0.031(2) Uani d . . . 1.0 . .
H H18 0.5141 0.269 0.81 0.037 Uiso calc U . R 1.0 . .
C C19 0.2868(7) 0.3937(6) 0.7757(5) 0.0184(17) Uani d . . . 1.0 . .
C C20 0.2412(7) 0.3258(6) 0.8510(6) 0.0252(19) Uani d . . . 1.0 . .
H H20 0.2556 0.3299 0.9147 0.03 Uiso calc U . R 1.0 . .
C C21 0.1738(7) 0.2514(7) 0.8320(6) 0.029(2) Uani d . . . 1.0 . .
H H21 0.1403 0.2059 0.8831 0.035 Uiso calc U . R 1.0 . .
C C22 0.1559(7) 0.2438(6) 0.7396(6) 0.028(2) Uani d . . . 1.0 . .
H H22 0.1115 0.192 0.7276 0.033 Uiso calc U . R 1.0 . .
C C23 0.2012(7) 0.3100(6) 0.6642(6) 0.0235(18) Uani d . . . 1.0 . .
H H23 0.1886 0.3044 0.6005 0.028 Uiso calc U . R 1.0 . .
C C24 0.2668(6) 0.3863(6) 0.6840(6) 0.0190(17) Uani d . . . 1.0 . .
H H24 0.2977 0.4332 0.6329 0.023 Uiso calc U . R 1.0 . .
C C25 0.4400(8) 0.6423(6) 0.4827(6) 0.027(2) Uani d . . . 1.0 . .
H H25A 0.434 0.6022 0.4305 0.033 Uiso calc U . R 1.0 . .
H H25B 0.5254 0.6098 0.5107 0.033 Uiso calc U . R 1.0 . .
C C26 0.4386(7) 0.7591(6) 0.4419(6) 0.0250(19) Uani d . . . 1.0 . .
H H26A 0.5006 0.7605 0.3827 0.03 Uiso calc U . R 1.0 . .
H H26B 0.3474 0.7943 0.4245 0.03 Uiso calc U . R 1.0 . .
C C27 0.4791(7) 0.8226(6) 0.5111(6) 0.0235(18) Uani d . . . 1.0 . .
H H27A 0.4813 0.8944 0.4778 0.028 Uiso calc U . R 1.0 . .
H H27B 0.5713 0.7881 0.5268 0.028 Uiso calc U . R 1.0 . .
C C28 0.4606(5) 0.9057(4) 0.6861(4) 0.0247(19) Uani d . P DG 0.61(3) A -1
C C29 0.5903(5) 0.8553(4) 0.7074(4) 0.030(2) Uani d . P DG 0.61(3) A -1
H H29A 0.6271 0.7856 0.6919 0.036 Uiso calc U P R 0.61(3) A -1
C C30 0.6668(4) 0.9055(5) 0.7510(7) 0.0369(19) Uani d . P DG 0.61(3) A -1
H H30A 0.7551 0.8702 0.7646 0.044 Uiso calc U P R 0.61(3) A -1
C C31 0.6136(7) 1.0075(8) 0.7747(12) 0.045(4) Uani d . P DG 0.61(3) A -1
H H31A 0.6644 1.0414 0.806 0.054 Uiso calc U P R 0.61(3) A -1
C C32 0.4844(8) 1.0596(9) 0.7518(14) 0.0369(19) Uani d . P DG 0.61(3) A -1
H H32A 0.4479 1.1296 0.7664 0.044 Uiso calc U P R 0.61(3) A -1
C C33 0.4106(5) 1.0094(7) 0.7082(10) 0.0369(19) Uani d . P DG 0.61(3) A -1
H H33A 0.3235 1.0459 0.6926 0.044 Uiso calc U P R 0.61(3) A -1
C C28' 0.4646(5) 0.8960(5) 0.6920(4) 0.0247(19) Uani d . P DG 0.39(3) A -2
C C29' 0.5976(5) 0.8496(4) 0.7079(4) 0.030(2) Uani d . P DG 0.39(3) A -2
H H29B 0.6421 0.7881 0.6793 0.036 Uiso calc U P R 0.39(3) A -2
C C30' 0.6661(4) 0.8918(6) 0.7649(6) 0.0369(19) Uani d . P DG 0.39(3) A -2
H H30B 0.7567 0.8595 0.7746 0.044 Uiso calc U P R 0.39(3) A -2
C C31' 0.6016(6) 0.9816(10) 0.8077(10) 0.045(4) Uani d . P DG 0.39(3) A -2
H H31B 0.6471 1.0096 0.8481 0.054 Uiso calc U P R 0.39(3) A -2
C C32' 0.4690(7) 1.0300(12) 0.7906(12) 0.0369(19) Uani d . P DG 0.39(3) A -2
H H32B 0.4247 1.0921 0.8185 0.044 Uiso calc U P R 0.39(3) A -2
C C33' 0.4030(4) 0.9880(9) 0.7338(9) 0.0369(19) Uani d . P DG 0.39(3) A -2
H H33B 0.3134 1.022 0.7224 0.044 Uiso calc U P R 0.39(3) A -2
C C34 0.2279(7) 0.9430(6) 0.5920(6) 0.0245(19) Uani d . . . 1.0 . .
C C35 0.2352(8) 1.0262(6) 0.5190(7) 0.030(2) Uani d . . . 1.0 . .
H H35 0.3171 1.0261 0.4798 0.036 Uiso calc U . R 1.0 . .
C C36 0.1256(8) 1.1090(7) 0.5021(7) 0.032(2) Uani d . . . 1.0 . .
H H36 0.1322 1.1638 0.4508 0.039 Uiso calc U . R 1.0 . .
C C37 0.0062(9) 1.1116(7) 0.5606(6) 0.033(2) Uani d . . . 1.0 . .
H H37 -0.0682 1.1695 0.5511 0.04 Uiso calc U . R 1.0 . .
C C38 -0.0035(8) 1.0282(7) 0.6335(6) 0.031(2) Uani d . . . 1.0 . .
H H38 -0.0854 1.0286 0.6728 0.037 Uiso calc U . R 1.0 . .
C C39 0.1060(7) 0.9449(6) 0.6486(6) 0.0264(19) Uani d . . . 1.0 . .
H H39 0.0981 0.8883 0.6979 0.032 Uiso calc U . R 1.0 . .
C C40 0.8603(11) 0.0124(8) 1.0063(8) 0.052(3) Uani d . . . 1.0 . .
C C41 0.9423(12) -0.0083(8) 0.9218(8) 0.056(3) Uani d . . . 1.0 . .
H H41 0.9016 -0.0147 0.8675 0.068 Uiso calc U . R 1.0 . .
C C42 1.0810(9) -0.0199(8) 0.9139(8) 0.047(3) Uani d . . . 1.0 . .
H H42 1.1337 -0.0327 0.8553 0.057 Uiso calc U . R 1.0 . .
C C43 0.7005(19) 0.0253(19) 1.0208(15) 0.058(6) Uani d . P . 0.5 . .
H H43A 0.6572 0.0955 0.991 0.086 Uiso calc U P R 0.5 . .
H H43B 0.6705 0.0175 1.0892 0.086 Uiso calc U P R 0.5 . .
H H43C 0.6762 -0.0294 0.9911 0.086 Uiso calc U P R 0.5 . .
H H1M 0.495(8) 0.653(6) 0.693(6) 0.04 Uiso d U . . 1.0 . .

loop_
_atom_site_aniso_label
_atom_site_aniso_U_11
_atom_site_aniso_U_22
_atom_site_aniso_U_33
_atom_site_aniso_U_12
_atom_site_aniso_U_13
_atom_site_aniso_U_23
Mo1 0.0107(3) 0.0116(4) 0.0366(4) -0.0029(3) -0.0069(3) -0.0059(3)
P1 0.0108(9) 0.0143(11) 0.0326(13) -0.0031(8) -0.0064(8) -0.0042(9)
P2 0.0142(10) 0.0125(11) 0.0398(13) -0.0064(8) -0.0081(9) -0.0037(9)
N1 0.012(3) 0.012(3) 0.041(4) 0.002(3) -0.008(3) -0.006(3)
N2 0.013(3) 0.003(3) 0.028(4) 0.002(2) 0.000(3) 0.000(3)
N3 0.012(3) 0.011(3) 0.029(4) -0.003(3) 0.005(3) 0.002(3)
C1 0.032(5) 0.034(5) 0.038(6) -0.011(4) 0.000(4) -0.010(4)
C2 0.027(4) 0.012(4) 0.028(5) -0.007(3) -0.001(3) 0.000(3)
C3 0.015(4) 0.010(4) 0.037(5) -0.002(3) -0.002(3) -0.003(3)
C4 0.015(4) 0.017(5) 0.048(6) -0.003(3) -0.002(4) -0.003(4)
C5 0.014(4) 0.018(4) 0.044(5) -0.005(3) -0.004(4) -0.005(4)
C6 0.020(4) 0.013(4) 0.040(5) -0.003(3) -0.007(4) -0.002(4)
C7 0.015(4) 0.003(4) 0.039(5) 0.001(3) -0.007(3) -0.002(3)
C8 0.022(4) 0.008(4) 0.032(5) -0.003(3) -0.009(3) 0.003(3)
C9 0.027(4) 0.028(5) 0.037(5) -0.013(4) -0.005(4) -0.006(4)
C10 0.015(4) 0.014(4) 0.041(5) 0.007(3) -0.009(4) -0.002(4)
C11 0.033(5) 0.029(5) 0.030(5) -0.010(4) -0.004(4) -0.008(4)
C12 0.019(4) 0.024(5) 0.031(5) -0.005(4) -0.005(3) -0.005(4)
C13 0.017(4) 0.024(5) 0.021(4) -0.006(3) -0.003(3) -0.006(3)
C14 0.021(4) 0.018(4) 0.031(5) -0.007(3) -0.007(3) 0.002(4)
C15 0.014(4) 0.036(5) 0.032(5) -0.011(4) -0.004(3) 0.000(4)
C16 0.009(4) 0.036(6) 0.038(5) 0.001(4) -0.004(3) -0.005(4)
C17 0.029(5) 0.019(5) 0.065(7) -0.002(4) -0.011(4) -0.006(4)
C18 0.013(4) 0.011(4) 0.070(7) -0.001(3) -0.012(4) -0.009(4)
C19 0.012(4) 0.018(4) 0.025(5) -0.001(3) -0.005(3) 0.000(3)
C20 0.014(4) 0.025(5) 0.036(5) -0.004(3) -0.001(3) -0.005(4)
C21 0.018(4) 0.026(5) 0.044(6) -0.010(4) 0.002(4) -0.001(4)
C22 0.006(4) 0.023(5) 0.053(6) -0.001(3) -0.002(4) -0.005(4)
C23 0.015(4) 0.017(4) 0.041(5) -0.001(3) -0.007(3) -0.011(4)
C24 0.008(3) 0.010(4) 0.037(5) 0.004(3) -0.003(3) -0.004(3)
C25 0.026(4) 0.021(5) 0.039(5) -0.014(4) -0.001(4) -0.003(4)
C26 0.014(4) 0.016(4) 0.046(5) -0.006(3) -0.002(4) -0.004(4)
C27 0.021(4) 0.015(4) 0.036(5) -0.006(3) -0.009(4) 0.000(4)
C28 0.018(4) 0.010(4) 0.048(6) -0.006(3) -0.009(4) -0.001(4)
C29 0.016(4) 0.012(4) 0.061(6) 0.005(3) -0.014(4) -0.009(4)
C30 0.021(3) 0.002(3) 0.090(6) 0.001(2) -0.024(3) -0.004(3)
C31 0.035(6) 0.012(7) 0.098(13) -0.015(5) -0.032(7) -0.001(8)
C32 0.021(3) 0.002(3) 0.090(6) 0.001(2) -0.024(3) -0.004(3)
C33 0.021(3) 0.002(3) 0.090(6) 0.001(2) -0.024(3) -0.004(3)
C28' 0.018(4) 0.010(4) 0.048(6) -0.006(3) -0.009(4) -0.001(4)
C29' 0.016(4) 0.012(4) 0.061(6) 0.005(3) -0.014(4) -0.009(4)
C30' 0.021(3) 0.002(3) 0.090(6) 0.001(2) -0.024(3) -0.004(3)
C31' 0.035(6) 0.012(7) 0.098(13) -0.015(5) -0.032(7) -0.001(8)
C32' 0.021(3) 0.002(3) 0.090(6) 0.001(2) -0.024(3) -0.004(3)
C33' 0.021(3) 0.002(3) 0.090(6) 0.001(2) -0.024(3) -0.004(3)
C34 0.018(4) 0.018(5) 0.042(5) -0.012(3) -0.007(4) -0.004(4)
C35 0.017(4) 0.013(4) 0.064(6) -0.007(4) -0.012(4) -0.003(4)
C36 0.025(5) 0.020(5) 0.052(6) -0.008(4) -0.011(4) 0.002(4)
C37 0.035(5) 0.019(5) 0.051(6) -0.004(4) -0.020(4) -0.007(4)
C38 0.016(4) 0.026(5) 0.052(6) -0.001(4) -0.009(4) -0.008(4)
C39 0.017(4) 0.017(4) 0.048(6) -0.007(4) -0.009(4) -0.003(4)
C40 0.066(7) 0.037(6) 0.059(8) -0.013(5) -0.030(6) -0.002(5)
C41 0.076(8) 0.042(7) 0.059(8) -0.011(6) -0.041(7) -0.005(6)
C42 0.035(6) 0.041(6) 0.060(7) 0.009(5) -0.014(5) -0.009(5)
C43 0.046(12) 0.079(18) 0.051(14) -0.018(12) -0.011(10) -0.008(12)

loop_
_atom_type_symbol
_atom_type_description
_atom_type_scat_dispersion_real
_atom_type_scat_dispersion_imag
_atom_type_scat_source
C C 0.0033 0.0016 'International Tables Vol C Tables 4.2.6.8 and 6.1.1.4'
H H 0.0000 0.0000 'International Tables Vol C Tables 4.2.6.8 and 6.1.1.4'
N N 0.0061 0.0033 'International Tables Vol C Tables 4.2.6.8 and 6.1.1.4'
P P 0.1023 0.0942 'International Tables Vol C Tables 4.2.6.8 and 6.1.1.4'
Mo Mo -1.6832 0.6857 'International Tables Vol C Tables 4.2.6.8 and 6.1.1.4'

loop_
_geom_angle_atom_site_label_1
_geom_angle_atom_site_label_2
_geom_angle_atom_site_label_3
_geom_angle_site_symmetry_1
_geom_angle
N1 Mo1 N2 . 72.4(2)
N1 Mo1 N3 . 144.3(2)
N2 Mo1 N3 . 72.9(2)
N1 Mo1 C10 . 38.0(2)
N2 Mo1 C10 . 109.8(3)
N3 Mo1 C10 . 176.8(3)
N1 Mo1 P2 . 100.84(19)
N2 Mo1 P2 . 112.10(16)
N3 Mo1 P2 . 84.56(16)
C10 Mo1 P2 . 92.7(2)
N1 Mo1 P1 . 86.41(19)
N2 Mo1 P1 . 94.98(16)
N3 Mo1 P1 . 104.79(17)
C10 Mo1 P1 . 77.0(2)
P2 Mo1 P1 . 152.91(7)
N1 Mo1 H1M . 122.(3)
N2 Mo1 H1M . 165.(3)
N3 Mo1 H1M . 94.(3)
C10 Mo1 H1M . 84.(3)
P2 Mo1 H1M . 73.(3)
P1 Mo1 H1M . 81.(3)
C12 P1 C13 . 101.0(3)
C12 P1 C19 . 104.5(3)
C13 P1 C19 . 103.0(3)
C12 P1 Mo1 . 104.9(3)
C13 P1 Mo1 . 123.5(3)
C19 P1 Mo1 . 117.3(2)
C34 P2 C27 . 104.9(4)
C34 P2 C28' . 103.9(3)
C27 P2 C28' . 102.6(3)
C34 P2 C28 . 100.2(3)
C27 P2 C28 . 101.5(3)
C34 P2 Mo1 . 116.8(2)
C27 P2 Mo1 . 112.1(3)
C28' P2 Mo1 . 115.1(2)
C28 P2 Mo1 . 119.3(2)
C2 N1 C10 . 143.2(7)
C2 N1 Mo1 . 127.5(5)
C10 N1 Mo1 . 83.5(4)
C7 N2 C3 . 120.8(6)
C7 N2 Mo1 . 121.4(5)
C3 N2 Mo1 . 117.8(5)
C8 N3 C25 . 115.7(6)
C8 N3 Mo1 . 119.2(5)
C25 N3 Mo1 . 124.5(5)
C2 C1 H1A . 109.5
C2 C1 H1B . 109.5
H1A C1 H1B . 109.5
C2 C1 H1C . 109.5
H1A C1 H1C . 109.5
H1B C1 H1C . 109.5
N1 C2 C3 . 109.9(7)
N1 C2 C1 . 124.3(7)
C3 C2 C1 . 125.8(7)
C4 C3 C2 . 130.2(7)
C4 C3 N2 . 118.7(7)
C2 C3 N2 . 111.2(6)
C5 C4 C3 . 120.1(8)
C5 C4 H4 . 120.0
C3 C4 H4 . 120.0
C6 C5 C4 . 121.9(7)
C6 C5 H5 . 119.1
C4 C5 H5 . 119.1
C5 C6 C7 . 119.2(7)
C5 C6 H6 . 120.4
C7 C6 H6 . 120.4
N2 C7 C8 . 112.6(6)
N2 C7 C6 . 119.4(7)
C8 C7 C6 . 127.9(7)
N3 C8 C7 . 113.7(7)
N3 C8 C9 . 123.4(7)
C7 C8 C9 . 122.9(6)
C8 C9 H9A . 109.5
C8 C9 H9B . 109.5
H9A C9 H9B . 109.5
C8 C9 H9C . 109.5
H9A C9 H9C . 109.5
H9B C9 H9C . 109.5
N1 C10 C11 . 117.6(7)
N1 C10 Mo1 . 58.5(4)
C11 C10 Mo1 . 121.4(5)
N1 C10 H10 . 115.7
C11 C10 H10 . 115.7
Mo1 C10 H10 . 115.7
C12 C11 C10 . 110.8(6)
C12 C11 H11A . 109.5
C10 C11 H11A . 109.5
C12 C11 H11B . 109.5
C10 C11 H11B . 109.5
H11A C11 H11B . 108.1
C11 C12 P1 . 108.5(5)
C11 C12 H12A . 110.0
P1 C12 H12A . 110.0
C11 C12 H12B . 110.0
P1 C12 H12B . 110.0
H12A C12 H12B . 108.4
C18 C13 C14 . 118.0(7)
C18 C13 P1 . 122.3(5)
C14 C13 P1 . 119.6(6)
C15 C14 C13 . 120.9(8)
C15 C14 H14 . 119.6
C13 C14 H14 . 119.6
C16 C15 C14 . 121.2(7)
C16 C15 H15 . 119.4
C14 C15 H15 . 119.4
C17 C16 C15 . 118.4(7)
C17 C16 H16 . 120.8
C15 C16 H16 . 120.8
C16 C17 C18 . 121.4(8)
C16 C17 H17 . 119.3
C18 C17 H17 . 119.3
C13 C18 C17 . 120.1(7)
C13 C18 H18 . 120.0
C17 C18 H18 . 120.0
C24 C19 C20 . 119.9(7)
C24 C19 P1 . 117.3(5)
C20 C19 P1 . 122.8(6)
C19 C20 C21 . 119.3(8)
C19 C20 H20 . 120.4
C21 C20 H20 . 120.4
C22 C21 C20 . 120.3(8)
C22 C21 H21 . 119.9
C20 C21 H21 . 119.9
C21 C22 C23 . 121.2(7)
C21 C22 H22 . 119.4
C23 C22 H22 . 119.4
C22 C23 C24 . 118.3(8)
C22 C23 H23 . 120.8
C24 C23 H23 . 120.8
C19 C24 C23 . 121.1(7)
C19 C24 H24 . 119.4
C23 C24 H24 . 119.4
N3 C25 C26 . 110.8(7)
N3 C25 H25A . 109.5
C26 C25 H25A . 109.5
N3 C25 H25B . 109.5
C26 C25 H25B . 109.5
H25A C25 H25B . 108.1
C27 C26 C25 . 113.9(7)
C27 C26 H26A . 108.8
C25 C26 H26A . 108.8
C27 C26 H26B . 108.8
C25 C26 H26B . 108.8
H26A C26 H26B . 107.7
C26 C27 P2 . 115.7(5)
C26 C27 H27A . 108.3
P2 C27 H27A . 108.3
C26 C27 H27B . 108.3
P2 C27 H27B . 108.3
H27A C27 H27B . 107.4
C29 C28 C33 . 117.9
C29 C28 P2 . 118.0(3)
C33 C28 P2 . 124.0(2)
C30 C29 C28 . 121.1
C30 C29 H29A . 119.5
C28 C29 H29A . 119.5
C29 C30 C31 . 120.0
C29 C30 H30A . 120.0
C31 C30 H30A . 120.0
C30 C31 C32 . 119.3
C30 C31 H31A . 120.4
C32 C31 H31A . 120.4
C33 C32 C31 . 120.1
C33 C32 H32A . 120.0
C31 C32 H32A . 120.0
C32 C33 C28 . 121.6
C32 C33 H33A . 119.2
C28 C33 H33A . 119.2
C29' C28' C33' . 117.9
C29' C28' P2 . 121.3(3)
C33' C28' P2 . 120.8(3)
C30' C29' C28' . 121.1
C30' C29' H29B . 119.5
C28' C29' H29B . 119.5
C29' C30' C31' . 120.0
C29' C30' H30B . 120.0
C31' C30' H30B . 120.0
C30' C31' C32' . 119.3
C30' C31' H31B . 120.4
C32' C31' H31B . 120.4
C33' C32' C31' . 120.1
C33' C32' H32B . 120.0
C31' C32' H32B . 120.0
C32' C33' C28' . 121.7
C32' C33' H33B . 119.2
C28' C33' H33B . 119.2
C35 C34 C39 . 118.1(7)
C35 C34 P2 . 123.8(6)
C39 C34 P2 . 118.0(6)
C36 C35 C34 . 121.6(8)
C36 C35 H35 . 119.2
C34 C35 H35 . 119.2
C35 C36 C37 . 119.8(8)
C35 C36 H36 . 120.1
C37 C36 H36 . 120.1
C36 C37 C38 . 119.4(8)
C36 C37 H37 . 120.3
C38 C37 H37 . 120.3
C39 C38 C37 . 120.2(8)
C39 C38 H38 . 119.9
C37 C38 H38 . 119.9
C38 C39 C34 . 120.9(8)
C38 C39 H39 . 119.6
C34 C39 H39 . 119.6
C42 C40 C41 2_757 118.9(10)
C42 C40 C43 2_757 115.6(12)
C41 C40 C43 . 125.5(11)
C42 C41 C40 . 122.8(9)
C42 C41 H41 . 118.6
C40 C41 H41 . 118.6
C40 C42 C41 2_757 118.3(10)
C40 C42 H42 2_757 120.9
C41 C42 H42 . 120.9
C40 C43 H43A . 109.5
C40 C43 H43B . 109.5
H43A C43 H43B . 109.5
C40 C43 H43C . 109.5
H43A C43 H43C . 109.5
H43B C43 H43C . 109.5

loop_
_geom_bond_atom_site_label_1
_geom_bond_atom_site_label_2
_geom_bond_site_symmetry_2
_geom_bond_distance
Mo1 N1 . 1.940(7)
Mo1 N2 . 2.072(5)
Mo1 N3 . 2.121(6)
Mo1 C10 . 2.259(8)
Mo1 P2 . 2.433(2)
Mo1 P1 . 2.448(2)
Mo1 H1M . 1.75(8)
P1 C12 . 1.831(8)
P1 C13 . 1.834(8)
P1 C19 . 1.840(7)
P2 C34 . 1.824(8)
P2 C27 . 1.829(8)
P2 C28' . 1.837(4)
P2 C28 . 1.837(4)
N1 C2 . 1.324(9)
N1 C10 . 1.399(9)
N2 C7 . 1.377(9)
N2 C3 . 1.417(9)
N3 C8 . 1.374(9)
N3 C25 . 1.469(9)
C1 C2 . 1.495(11)
C1 H1A . 0.98
C1 H1B . 0.98
C1 H1C . 0.98
C2 C3 . 1.406(10)
C3 C4 . 1.401(10)
C4 C5 . 1.374(11)
C4 H4 . 0.95
C5 C6 . 1.373(11)
C5 H5 . 0.95
C6 C7 . 1.423(9)
C6 H6 . 0.95
C7 C8 . 1.408(11)
C8 C9 . 1.493(11)
C9 H9A . 0.98
C9 H9B . 0.98
C9 H9C . 0.98
C10 C11 . 1.541(11)
C10 H10 . 1.0
C11 C12 . 1.529(10)
C11 H11A . 0.99
C11 H11B . 0.99
C12 H12A . 0.99
C12 H12B . 0.99
C13 C18 . 1.384(11)
C13 C14 . 1.399(10)
C14 C15 . 1.377(11)
C14 H14 . 0.95
C15 C16 . 1.374(11)
C15 H15 . 0.95
C16 C17 . 1.374(11)
C16 H16 . 0.95
C17 C18 . 1.398(11)
C17 H17 . 0.95
C18 H18 . 0.95
C19 C24 . 1.370(10)
C19 C20 . 1.391(10)
C20 C21 . 1.399(10)
C20 H20 . 0.95
C21 C22 . 1.374(11)
C21 H21 . 0.95
C22 C23 . 1.377(11)
C22 H22 . 0.95
C23 C24 . 1.412(10)
C23 H23 . 0.95
C24 H24 . 0.95
C25 C26 . 1.547(10)
C25 H25A . 0.99
C25 H25B . 0.99
C26 C27 . 1.538(10)
C26 H26A . 0.99
C26 H26B . 0.99
C27 H27A . 0.99
C27 H27B . 0.99
C28 C29 . 1.3955
C28 C33 . 1.4026
C29 C30 . 1.3928
C29 H29A . 0.95
C30 C31 . 1.3935
C30 H30A . 0.95
C31 C32 . 1.4019
C31 H31A . 0.95
C32 C33 . 1.3715
C32 H32A . 0.95
C33 H33A . 0.95
C28' C29' . 1.3955
C28' C33' . 1.4025
C29' C30' . 1.3928
C29' H29B . 0.95
C30' C31' . 1.3933
C30' H30B . 0.95
C31' C32' . 1.4019
C31' H31B . 0.95
C32' C33' . 1.3715
C32' H32B . 0.95
C33' H33B . 0.95
C34 C35 . 1.394(11)
C34 C39 . 1.400(11)
C35 C36 . 1.387(11)
C35 H35 . 0.95
C36 C37 . 1.391(12)
C36 H36 . 0.95
C37 C38 . 1.398(12)
C37 H37 . 0.95
C38 C39 . 1.386(11)
C38 H38 . 0.95
C39 H39 . 0.95
C40 C42 2_757 1.382(13)
C40 C41 . 1.402(15)
C40 C43 . 1.61(2)
C41 C42 . 1.395(14)
C41 H41 . 0.95
C42 C40 2_757 1.382(13)
C42 H42 . 0.95
C43 H43A . 0.98
C43 H43B . 0.98
C43 H43C . 0.98
